data_4300235
loop_
_publ_author_name
'Maarten B. Dinger'
'Michael J. Scott'

_publ_section_title
;
Alkali Salts of C3-Symmetric, Linked Aryloxides: Selective Binding of
Substrates with Metal Aggregates
;
_journal_name_full 'Inorganic Chemistry'
_journal_page_first 1238
_journal_page_last 1254
_journal_volume 39
_journal_year 2000
_chemical_formula_sum 'C114 H178 K6 O13'
_chemical_formula_weight 1991.16
_space_group_IT_number 14
_symmetry_cell_setting monoclinic
_symmetry_space_group_name_Hall '-P 2yn'
_symmetry_space_group_name_H-M 'P 1 21/n 1'
_atom_sites_solution_hydrogens geom
_atom_sites_solution_primary direct
_atom_sites_solution_secondary difmap
_audit_creation_method SHELXL-97
_cell_angle_alpha 90.00
_cell_angle_beta 94.5380(10)
_cell_angle_gamma 90.00
_cell_formula_units_Z 2
_cell_length_a 14.436
_cell_length_b 18.35590(10)
_cell_length_c 22.1571(2)
_cell_measurement_temperature 173(2)
_cell_volume 5852.91(6)
_computing_cell_refinement 'Bruker AXS Smart'
_computing_data_collection 'Bruker AXS Smart'
_computing_data_reduction 'Bruker AXS Saint'
_computing_structure_refinement 'SHELXL-97 (Sheldrick, 1997)'
_computing_structure_solution 'SHELXS-97 (Sheldrick, 1990)'
_diffrn_ambient_temperature 173(2)
_diffrn_measured_fraction_theta_full 0.915
_diffrn_measured_fraction_theta_max 0.915
_diffrn_measurement_device_type 'Siemens CCD'
_diffrn_radiation_monochromator graphite
_diffrn_radiation_source 'fine-focus sealed tube'
_diffrn_radiation_type MoK\a
_diffrn_radiation_wavelength 0.71073
_diffrn_reflns_av_R_equivalents 0.0539
_diffrn_reflns_av_sigmaI/netI 0.0788
_diffrn_reflns_limit_h_max 12
_diffrn_reflns_limit_h_min -19
_diffrn_reflns_limit_k_max 24
_diffrn_reflns_limit_k_min -24
_diffrn_reflns_limit_l_max 29
_diffrn_reflns_limit_l_min -30
_diffrn_reflns_number 39516
_diffrn_reflns_theta_full 29.36
_diffrn_reflns_theta_max 29.36
_diffrn_reflns_theta_min 1.75
_exptl_absorpt_coefficient_mu 0.278
_exptl_absorpt_correction_T_max 1.00
_exptl_absorpt_correction_T_min 0.88
_exptl_absorpt_correction_type SADABS
_exptl_crystal_density_diffrn 1.130
_exptl_crystal_density_method 'not measured'
_exptl_crystal_F_000 2160
_refine_diff_density_max 0.957
_refine_diff_density_min -0.500
_refine_diff_density_rms 0.091
_refine_ls_extinction_method none
_refine_ls_goodness_of_fit_ref 1.053
_refine_ls_hydrogen_treatment mixed
_refine_ls_matrix_type full
_refine_ls_number_parameters 622
_refine_ls_number_reflns 14735
_refine_ls_number_restraints 0
_refine_ls_restrained_S_all 1.053
_refine_ls_R_factor_all 0.1236
_refine_ls_R_factor_gt 0.0683
_refine_ls_shift/su_max 0.011
_refine_ls_shift/su_mean 0.000
_refine_ls_structure_factor_coef Fsqd
_refine_ls_weighting_details 'calc w=1/[\s^2^(Fo^2^)+(0.1036P)^2^+3.1671P] where P=(Fo^2^+2Fc^2^)/3'
_refine_ls_weighting_scheme calc
_refine_ls_wR_factor_gt 0.1759
_refine_ls_wR_factor_ref 0.2105
_reflns_number_gt 9149
_reflns_number_total 14735
_reflns_threshold_expression >2sigma(I)
_cod_original_cell_volume 5852.95(6)
_cod_database_code 4300235

loop_
_symmetry_equiv_pos_as_xyz
'x, y, z'
'-x+1/2, y+1/2, -z+1/2'
'-x, -y, -z'
'x-1/2, -y-1/2, z-1/2'

loop_
_atom_site_label
_atom_site_type_symbol
_atom_site_fract_x
_atom_site_fract_y
_atom_site_fract_z
_atom_site_U_iso_or_equiv
_atom_site_adp_type
_atom_site_occupancy
_atom_site_symmetry_multiplicity
_atom_site_calc_flag
_atom_site_refinement_flags
_atom_site_disorder_assembly
_atom_site_disorder_group
K1 K 1.13980(5) 0.62563(3) 0.02430(3) 0.02756(16) Uani 1 1 d . . .
K2 K 0.81001(5) 0.57240(3) -0.02887(3) 0.02704(16) Uani 1 1 d . . .
K3 K 0.98706(5) 0.42905(3) 0.12024(3) 0.02723(16) Uani 1 1 d . . .
O1 O 1.11615(13) 0.52410(10) 0.10147(8) 0.0238(4) Uani 1 1 d . . .
O2 O 0.96652(14) 0.63837(10) -0.02152(8) 0.0227(4) Uani 1 1 d . . .
O3 O 0.84368(13) 0.47710(10) 0.05798(9) 0.0229(4) Uani 1 1 d . . .
C1 C 0.94293(18) 0.60682(14) 0.10535(12) 0.0171(5) Uani 1 1 d . . .
H1A H 0.9603 0.5733 0.0737 0.020 Uiso 1 1 calc R . .
C2 C 1.01736(19) 0.59669(14) 0.16006(12) 0.0190(5) Uani 1 1 d . . .
C3 C 1.10187(19) 0.55789(15) 0.15281(12) 0.0213(6) Uani 1 1 d . . .
C4 C 1.1708(2) 0.55557(16) 0.20358(13) 0.0254(6) Uani 1 1 d . . .
C5 C 1.2613(2) 0.51127(18) 0.20005(15) 0.0338(7) Uani 1 1 d . . .
C6 C 1.3165(2) 0.5378(2) 0.14765(17) 0.0427(8) Uani 1 1 d . . .
H6A H 1.3723 0.5095 0.1466 0.064 Uiso 1 1 calc R . .
H6B H 1.3323 0.5882 0.1536 0.064 Uiso 1 1 calc R . .
H6C H 1.2793 0.5322 0.1101 0.064 Uiso 1 1 calc R . .
C7 C 1.2360(3) 0.43016(19) 0.19153(17) 0.0453(9) Uani 1 1 d . . .
H7A H 1.2917 0.4021 0.1893 0.068 Uiso 1 1 calc R . .
H7B H 1.1969 0.4241 0.1548 0.068 Uiso 1 1 calc R . .
H7C H 1.2036 0.4137 0.2252 0.068 Uiso 1 1 calc R . .
C8 C 1.3268(3) 0.5177(3) 0.25814(18) 0.0573(12) Uani 1 1 d . . .
H8A H 1.3819 0.4895 0.2538 0.086 Uiso 1 1 calc R . .
H8B H 1.2959 0.4998 0.2920 0.086 Uiso 1 1 calc R . .
H8C H 1.3435 0.5679 0.2649 0.086 Uiso 1 1 calc R . .
C9 C 1.1536(2) 0.59206(17) 0.25677(13) 0.0288(7) Uani 1 1 d . . .
H9A H 1.1999 0.5922 0.2885 0.035 Uiso 1 1 calc R . .
C10 C 1.0706(2) 0.62841(16) 0.26487(12) 0.0254(6) Uani 1 1 d . . .
C11 C 1.0581(2) 0.66927(18) 0.32448(13) 0.0320(7) Uani 1 1 d . . .
C12 C 1.0892(3) 0.6219(2) 0.37976(14) 0.0470(9) Uani 1 1 d . . .
H12A H 1.0522 0.5784 0.3792 0.070 Uiso 1 1 calc R . .
H12B H 1.0814 0.6487 0.4162 0.070 Uiso 1 1 calc R . .
H12C H 1.1535 0.6091 0.3783 0.070 Uiso 1 1 calc R . .
C13 C 0.9572(2) 0.6923(2) 0.33000(15) 0.0395(8) Uani 1 1 d . . .
H13A H 0.9365 0.7220 0.2959 0.059 Uiso 1 1 calc R . .
H13B H 0.9532 0.7195 0.3667 0.059 Uiso 1 1 calc R . .
H13C H 0.9187 0.6497 0.3309 0.059 Uiso 1 1 calc R . .
C14 C 1.1177(3) 0.7385(2) 0.32601(16) 0.0446(9) Uani 1 1 d . . .
H14A H 1.0985 0.7686 0.2919 0.067 Uiso 1 1 calc R . .
H14B H 1.1819 0.7254 0.3243 0.067 Uiso 1 1 calc R . .
H14C H 1.1102 0.7647 0.3628 0.067 Uiso 1 1 calc R . .
C15 C 1.0033(2) 0.62784(15) 0.21638(12) 0.0217(6) Uani 1 1 d . . .
H15A H 0.9461 0.6492 0.2216 0.026 Uiso 1 1 calc R . .
C16 C 0.94649(18) 0.68467(14) 0.07811(12) 0.0186(5) Uani 1 1 d . . .
C17 C 0.95472(18) 0.69420(14) 0.01454(12) 0.0194(5) Uani 1 1 d . . .
C18 C 0.95130(19) 0.76761(15) -0.00905(12) 0.0219(6) Uani 1 1 d . . .
C19 C 0.9595(2) 0.78172(16) -0.07708(13) 0.0279(6) Uani 1 1 d . . .
C20 C 1.0554(2) 0.75735(17) -0.09401(15) 0.0346(7) Uani 1 1 d . . .
H20A H 1.0641 0.7067 -0.0844 0.052 Uiso 1 1 calc R . .
H20B H 1.1025 0.7856 -0.0717 0.052 Uiso 1 1 calc R . .
H20C H 1.0599 0.7645 -0.1366 0.052 Uiso 1 1 calc R . .
C21 C 0.8823(3) 0.74189(19) -0.11525(14) 0.0368(8) Uani 1 1 d . . .
H21A H 0.8855 0.6907 -0.1064 0.055 Uiso 1 1 calc R . .
H21B H 0.8899 0.7495 -0.1574 0.055 Uiso 1 1 calc R . .
H21C H 0.8230 0.7605 -0.1058 0.055 Uiso 1 1 calc R . .
C22 C 0.9498(3) 0.86304(18) -0.09361(16) 0.0459(9) Uani 1 1 d . . .
H22A H 0.9554 0.8691 -0.1362 0.069 Uiso 1 1 calc R . .
H22B H 0.9977 0.8903 -0.0712 0.069 Uiso 1 1 calc R . .
H22C H 0.8901 0.8804 -0.0837 0.069 Uiso 1 1 calc R . .
C23 C 0.9406(2) 0.82538(15) 0.03056(13) 0.0250(6) Uani 1 1 d . . .
H23A H 0.9366 0.8723 0.0147 0.030 Uiso 1 1 calc R . .
C24 C 0.9357(2) 0.81661(14) 0.09312(13) 0.0237(6) Uani 1 1 d . . .
C25 C 0.9218(2) 0.88357(15) 0.13316(14) 0.0315(7) Uani 1 1 d . . .
C26 C 0.9905(3) 0.94380(19) 0.12038(17) 0.0496(10) Uani 1 1 d . . .
H26A H 1.0528 0.9265 0.1294 0.074 Uiso 1 1 calc R . .
H26B H 0.9799 0.9853 0.1452 0.074 Uiso 1 1 calc R . .
H26C H 0.9820 0.9574 0.0785 0.074 Uiso 1 1 calc R . .
C27 C 0.9338(4) 0.86614(19) 0.19996(15) 0.0538(11) Uani 1 1 d . . .
H27A H 0.9958 0.8486 0.2101 0.081 Uiso 1 1 calc R . .
H27B H 0.8899 0.8294 0.2093 0.081 Uiso 1 1 calc R . .
H27C H 0.9235 0.9093 0.2229 0.081 Uiso 1 1 calc R . .
C28 C 0.8228(3) 0.9113(2) 0.1188(2) 0.0608(12) Uani 1 1 d . . .
H28A H 0.8124 0.9531 0.1434 0.091 Uiso 1 1 calc R . .
H28B H 0.7795 0.8736 0.1270 0.091 Uiso 1 1 calc R . .
H28C H 0.8143 0.9247 0.0768 0.091 Uiso 1 1 calc R . .
C29 C 0.94025(19) 0.74592(15) 0.11497(12) 0.0211(6) Uani 1 1 d . . .
H29A H 0.9391 0.7388 0.1565 0.025 Uiso 1 1 calc R . .
C30 C 0.84351(18) 0.58451(14) 0.12043(12) 0.0177(5) Uani 1 1 d . . .
C31 C 0.80275(18) 0.51774(14) 0.09726(12) 0.0193(5) Uani 1 1 d . . .
C32 C 0.71345(19) 0.49699(14) 0.11696(12) 0.0204(5) Uani 1 1 d . . .
C33 C 0.6643(2) 0.42648(15) 0.09324(13) 0.0256(6) Uani 1 1 d . . .
C34 C 0.6434(2) 0.43181(18) 0.02402(14) 0.0312(7) Uani 1 1 d . . .
H34A H 0.6048 0.4735 0.0145 0.047 Uiso 1 1 calc R . .
H34B H 0.6117 0.3885 0.0094 0.047 Uiso 1 1 calc R . .
H34C H 0.7006 0.4367 0.0050 0.047 Uiso 1 1 calc R . .
C35 C 0.5713(2) 0.41291(19) 0.12076(16) 0.0364(8) Uani 1 1 d . . .
H35A H 0.5304 0.4533 0.1116 0.055 Uiso 1 1 calc R . .
H35B H 0.5820 0.4078 0.1639 0.055 Uiso 1 1 calc R . .
H35C H 0.5435 0.3692 0.1040 0.055 Uiso 1 1 calc R . .
C36 C 0.7265(2) 0.35952(16) 0.10959(16) 0.0351(7) Uani 1 1 d . . .
H36A H 0.6955 0.3161 0.0947 0.053 Uiso 1 1 calc R . .
H36B H 0.7382 0.3564 0.1528 0.053 Uiso 1 1 calc R . .
H36C H 0.7843 0.3645 0.0914 0.053 Uiso 1 1 calc R . .
C37 C 0.6712(2) 0.54104(16) 0.15785(13) 0.0239(6) Uani 1 1 d . . .
H37A H 0.6152 0.5257 0.1716 0.029 Uiso 1 1 calc R . .
C38 C 0.7088(2) 0.60760(15) 0.17934(13) 0.0231(6) Uani 1 1 d . . .
C39 C 0.6602(2) 0.65099(17) 0.22694(14) 0.0276(6) Uani 1 1 d . . .
C40 C 0.7035(2) 0.72625(17) 0.23883(15) 0.0354(7) Uani 1 1 d . . .
H40A H 0.6985 0.7542 0.2021 0.053 Uiso 1 1 calc R . .
H40B H 0.7678 0.7208 0.2527 0.053 Uiso 1 1 calc R . .
H40C H 0.6713 0.7510 0.2691 0.053 Uiso 1 1 calc R . .
C41 C 0.5564(2) 0.6620(2) 0.20667(18) 0.0423(9) Uani 1 1 d . . .
H41A H 0.5507 0.6895 0.1697 0.063 Uiso 1 1 calc R . .
H41B H 0.5269 0.6880 0.2375 0.063 Uiso 1 1 calc R . .
H41C H 0.5271 0.6154 0.2002 0.063 Uiso 1 1 calc R . .
C42 C 0.6685(3) 0.6074(2) 0.28635(15) 0.0470(9) Uani 1 1 d . . .
H42A H 0.7329 0.6003 0.2992 0.070 Uiso 1 1 calc R . .
H42B H 0.6388 0.5609 0.2800 0.070 Uiso 1 1 calc R . .
H42C H 0.6389 0.6338 0.3169 0.070 Uiso 1 1 calc R . .
C43 C 0.79342(19) 0.62773(15) 0.15822(12) 0.0201(5) Uani 1 1 d . . .
H43A H 0.8181 0.6728 0.1700 0.024 Uiso 1 1 calc R . .
O201 O 0.68639(17) 0.68090(14) -0.01285(12) 0.0459(6) Uani 1 1 d . . .
C201 C 0.6055(3) 0.6537(2) 0.01229(19) 0.0489(9) Uani 1 1 d . . .
H20D H 0.6219 0.6272 0.0495 0.059 Uiso 1 1 calc R . .
H20E H 0.5710 0.6216 -0.0160 0.059 Uiso 1 1 calc R . .
C202 C 0.5501(3) 0.7199(2) 0.02429(19) 0.0514(10) Uani 1 1 d . . .
H20F H 0.5076 0.7108 0.0552 0.062 Uiso 1 1 calc R . .
H20G H 0.5151 0.7368 -0.0122 0.062 Uiso 1 1 calc R . .
C203 C 0.6239(3) 0.7739(2) 0.04575(18) 0.0488(9) Uani 1 1 d . . .
H20H H 0.6359 0.7721 0.0894 0.059 Uiso 1 1 calc R . .
H20I H 0.6058 0.8231 0.0339 0.059 Uiso 1 1 calc R . .
C204 C 0.7085(2) 0.7497(2) 0.01458(18) 0.0447(9) Uani 1 1 d . . .
H20J H 0.7229 0.7849 -0.0159 0.054 Uiso 1 1 calc R . .
H20K H 0.7618 0.7451 0.0438 0.054 Uiso 1 1 calc R . .
O301 O 0.9249(2) 0.39737(16) 0.22841(12) 0.0558(7) Uani 1 1 d . . .
C301 C 0.8604(3) 0.4437(3) 0.25503(18) 0.0559(11) Uani 1 1 d . . .
H30A H 0.8036 0.4174 0.2611 0.067 Uiso 1 1 calc R . .
H30B H 0.8451 0.4852 0.2289 0.067 Uiso 1 1 calc R . .
C302 C 0.9061(3) 0.4689(3) 0.3148(2) 0.0703(13) Uani 1 1 d . . .
H30C H 0.9212 0.5204 0.3137 0.084 Uiso 1 1 calc R . .
H30D H 0.8663 0.4603 0.3474 0.084 Uiso 1 1 calc R . .
C303 C 0.9913(6) 0.4239(4) 0.3224(4) 0.159(4) Uani 1 1 d . . .
H30E H 1.0455 0.4553 0.3264 0.191 Uiso 1 1 calc R . .
H30F H 0.9905 0.3949 0.3590 0.191 Uiso 1 1 calc R . .
C304 C 0.9964(4) 0.3779(3) 0.2721(3) 0.0832(16) Uani 1 1 d . . .
H30G H 1.0563 0.3832 0.2556 0.100 Uiso 1 1 calc R . .
H30H H 0.9893 0.3275 0.2841 0.100 Uiso 1 1 calc R . .
O101 O 1.2433(2) 0.73715(15) 0.07839(13) 0.0536(7) Uani 1 1 d . . .
C101 C 1.3263(3) 0.7429(3) 0.1173(3) 0.0767(15) Uani 1 1 d . . .
H10A H 1.3625 0.7850 0.1070 0.092 Uiso 1 1 calc R . .
H10B H 1.3642 0.6995 0.1152 0.092 Uiso 1 1 calc R . .
C104 C 1.1798(3) 0.7842(3) 0.1039(2) 0.0728(14) Uani 1 1 d . . .
H10C H 1.1167 0.7723 0.0888 0.087 Uiso 1 1 calc R . .
H10D H 1.1923 0.8344 0.0936 0.087 Uiso 1 1 calc R . .
C103 C 1.1916(4) 0.7740(4) 0.1679(3) 0.0866(17) Uani 1 1 d . . .
H10E H 1.1498 0.7366 0.1805 0.104 Uiso 1 1 calc R . .
H10F H 1.1791 0.8190 0.1887 0.104 Uiso 1 1 calc R . .
C102 C 1.2896(4) 0.7515(3) 0.1815(2) 0.0814(16) Uani 1 1 d . . .
H10G H 1.2936 0.7059 0.2036 0.098 Uiso 1 1 calc R . .
H10H H 1.3244 0.7885 0.2050 0.098 Uiso 1 1 calc R . .
C403 C 0.7901(13) 0.5273(5) 0.5248(6) 0.155(9) Uani 0.50 1 d P . .
H40D H 0.7535 0.5164 0.5586 0.186 Uiso 0.50 1 calc PR . .
H40E H 0.8033 0.4820 0.5047 0.186 Uiso 0.50 1 calc PR . .
C401 C 0.8099(11) 0.6274(8) 0.4654(5) 0.097(4) Uani 0.50 1 d P . .
H40F H 0.8153 0.6294 0.4220 0.117 Uiso 0.50 1 calc PR . .
H40G H 0.8004 0.6764 0.4800 0.117 Uiso 0.50 1 calc PR . .
C402 C 0.8871(9) 0.5975(11) 0.4940(6) 0.120(6) Uani 0.50 1 d P . .
H40H H 0.9295 0.6354 0.5095 0.144 Uiso 0.50 1 calc PR . .
H40I H 0.9189 0.5672 0.4663 0.144 Uiso 0.50 1 calc PR . .
O401 O 0.7347(9) 0.5809(4) 0.4789(5) 0.139(5) Uani 0.50 1 d P . .
C404 C 0.8579(9) 0.5554(6) 0.5418(6) 0.097(4) Uani 0.50 1 d P . .
H40L H 0.9047 0.5193 0.5542 0.117 Uiso 0.50 1 calc PR . .
H40M H 0.8479 0.5862 0.5763 0.117 Uiso 0.50 1 calc PR . .

loop_
_atom_site_aniso_label
_atom_site_aniso_U_11
_atom_site_aniso_U_22
_atom_site_aniso_U_33
_atom_site_aniso_U_23
_atom_site_aniso_U_13
_atom_site_aniso_U_12
K1 0.0285(3) 0.0270(3) 0.0275(3) -0.0035(3) 0.0042(3) 0.0008(3)
K2 0.0279(3) 0.0268(3) 0.0268(3) -0.0022(3) 0.0045(3) 0.0006(3)
K3 0.0295(3) 0.0265(3) 0.0260(3) -0.0032(3) 0.0044(3) -0.0003(3)
O1 0.0239(10) 0.0273(10) 0.0204(10) -0.0042(8) 0.0028(8) 0.0031(8)
O2 0.0298(11) 0.0201(9) 0.0187(9) -0.0025(7) 0.0054(8) 0.0002(8)
O3 0.0223(10) 0.0230(10) 0.0241(10) -0.0075(8) 0.0061(8) -0.0012(8)
C1 0.0180(13) 0.0165(12) 0.0169(12) -0.0004(10) 0.0025(10) 0.0003(10)
C2 0.0207(13) 0.0179(12) 0.0183(13) 0.0019(10) 0.0009(10) -0.0024(10)
C3 0.0230(14) 0.0206(13) 0.0203(13) -0.0011(10) 0.0020(11) -0.0014(11)
C4 0.0231(14) 0.0277(15) 0.0249(15) -0.0009(12) -0.0017(12) 0.0026(12)
C5 0.0265(16) 0.0401(18) 0.0341(17) -0.0042(14) -0.0023(13) 0.0107(14)
C6 0.0270(17) 0.052(2) 0.049(2) -0.0054(17) 0.0046(15) 0.0011(16)
C7 0.046(2) 0.043(2) 0.046(2) 0.0051(16) 0.0019(17) 0.0209(17)
C8 0.038(2) 0.086(3) 0.044(2) -0.016(2) -0.0145(17) 0.029(2)
C9 0.0260(15) 0.0349(16) 0.0243(15) -0.0039(12) -0.0047(12) 0.0001(13)
C10 0.0276(15) 0.0299(15) 0.0180(13) -0.0013(11) -0.0019(11) 0.0001(12)
C11 0.0348(17) 0.0400(18) 0.0205(15) -0.0078(13) -0.0017(13) 0.0009(14)
C12 0.065(3) 0.055(2) 0.0200(16) -0.0019(15) -0.0014(16) 0.011(2)
C13 0.0402(19) 0.051(2) 0.0274(17) -0.0160(15) 0.0039(14) 0.0043(16)
C14 0.049(2) 0.047(2) 0.0370(19) -0.0159(16) 0.0002(17) -0.0091(17)
C15 0.0228(14) 0.0213(13) 0.0208(13) -0.0003(11) 0.0010(11) 0.0013(11)
C16 0.0185(13) 0.0184(12) 0.0188(13) 0.0003(10) 0.0009(10) -0.0001(10)
C17 0.0182(13) 0.0203(13) 0.0196(13) -0.0002(10) 0.0019(10) -0.0018(10)
C18 0.0237(14) 0.0211(13) 0.0209(14) 0.0025(11) 0.0022(11) -0.0004(11)
C19 0.0380(17) 0.0241(15) 0.0219(14) 0.0036(11) 0.0046(13) 0.0008(13)
C20 0.0423(19) 0.0304(16) 0.0330(17) 0.0037(13) 0.0144(15) -0.0064(14)
C21 0.045(2) 0.0427(19) 0.0222(15) 0.0016(14) -0.0030(14) 0.0055(16)
C22 0.077(3) 0.0314(18) 0.0296(18) 0.0120(14) 0.0091(18) 0.0048(18)
C23 0.0292(15) 0.0158(13) 0.0296(15) 0.0033(11) 0.0009(12) -0.0017(11)
C24 0.0278(15) 0.0175(13) 0.0256(15) -0.0016(11) 0.0012(12) -0.0019(11)
C25 0.048(2) 0.0177(14) 0.0285(16) -0.0042(12) 0.0045(14) -0.0030(13)
C26 0.078(3) 0.0283(17) 0.044(2) -0.0107(15) 0.012(2) -0.0174(18)
C27 0.106(4) 0.0261(17) 0.0305(18) -0.0073(14) 0.011(2) 0.003(2)
C28 0.059(3) 0.052(2) 0.071(3) -0.027(2) 0.004(2) 0.020(2)
C29 0.0205(13) 0.0237(14) 0.0191(13) -0.0006(11) 0.0022(11) -0.0019(11)
C30 0.0149(12) 0.0191(13) 0.0187(13) 0.0012(10) -0.0001(10) 0.0010(10)
C31 0.0195(13) 0.0205(13) 0.0179(13) -0.0001(10) 0.0017(10) 0.0023(10)
C32 0.0206(13) 0.0191(13) 0.0218(13) 0.0001(10) 0.0038(11) -0.0007(11)
C33 0.0243(14) 0.0245(14) 0.0283(15) -0.0034(12) 0.0042(12) -0.0061(12)
C34 0.0275(16) 0.0349(17) 0.0312(16) -0.0084(13) 0.0022(13) -0.0078(13)
C35 0.0332(17) 0.0389(18) 0.0381(18) -0.0061(14) 0.0096(15) -0.0158(14)
C36 0.0388(18) 0.0239(15) 0.0427(19) -0.0034(13) 0.0046(15) -0.0051(13)
C37 0.0201(13) 0.0294(15) 0.0226(14) 0.0002(11) 0.0040(11) -0.0023(12)
C38 0.0233(14) 0.0249(14) 0.0217(14) -0.0012(11) 0.0052(11) 0.0025(11)
C39 0.0252(15) 0.0308(15) 0.0281(15) -0.0059(12) 0.0112(12) 0.0047(12)
C40 0.0346(17) 0.0337(17) 0.0392(18) -0.0145(14) 0.0112(15) 0.0017(14)
C41 0.0240(16) 0.046(2) 0.058(2) -0.0160(17) 0.0101(16) 0.0043(15)
C42 0.069(3) 0.045(2) 0.0296(18) -0.0034(15) 0.0222(18) 0.0112(19)
C43 0.0223(14) 0.0198(13) 0.0182(13) -0.0017(10) 0.0018(11) -0.0006(11)
O201 0.0368(14) 0.0481(15) 0.0531(16) -0.0074(12) 0.0053(12) 0.0069(12)
C201 0.048(2) 0.046(2) 0.051(2) 0.0025(18) -0.0067(18) -0.0052(18)
C202 0.034(2) 0.069(3) 0.052(2) 0.000(2) 0.0081(18) 0.0030(19)
C203 0.051(2) 0.052(2) 0.043(2) -0.0084(17) 0.0063(18) 0.0023(19)
C204 0.0300(18) 0.045(2) 0.058(2) 0.0001(18) -0.0024(17) 0.0001(16)
O301 0.0617(18) 0.0703(19) 0.0370(14) 0.0059(13) 0.0130(13) 0.0085(15)
C301 0.053(2) 0.072(3) 0.044(2) 0.007(2) 0.0098(19) 0.009(2)
C302 0.067(3) 0.081(3) 0.063(3) -0.018(3) 0.008(2) -0.012(3)
C303 0.187(9) 0.125(6) 0.146(7) -0.059(5) -0.110(7) 0.074(6)
C304 0.064(3) 0.105(4) 0.079(4) 0.010(3) -0.003(3) 0.020(3)
O101 0.0499(17) 0.0561(17) 0.0548(17) -0.0166(13) 0.0045(13) -0.0016(13)
C101 0.033(2) 0.075(3) 0.123(5) 0.008(3) 0.009(3) -0.007(2)
C104 0.051(3) 0.080(3) 0.086(4) -0.033(3) 0.003(3) 0.000(2)
C103 0.076(4) 0.108(5) 0.077(4) 0.008(3) 0.012(3) 0.016(3)
C102 0.083(4) 0.090(4) 0.068(3) -0.017(3) -0.014(3) -0.008(3)
C403 0.28(2) 0.037(5) 0.124(11) 0.051(6) -0.144(13) -0.058(8)
C401 0.154(13) 0.097(9) 0.048(6) 0.019(6) 0.053(8) 0.009(9)
C402 0.065(8) 0.234(18) 0.062(7) 0.016(10) 0.017(6) 0.000(10)
O401 0.197(11) 0.067(5) 0.132(8) -0.034(5) -0.112(8) 0.039(6)
C404 0.105(9) 0.080(7) 0.093(8) 0.027(6) -0.081(8) -0.004(6)

loop_
_atom_type_symbol
_atom_type_description
_atom_type_scat_dispersion_real
_atom_type_scat_dispersion_imag
_atom_type_scat_source
C C 0.0033 0.0016 'International Tables Vol C Tables 4.2.6.8 and 6.1.1.4'
H H 0.0000 0.0000 'International Tables Vol C Tables 4.2.6.8 and 6.1.1.4'
O O 0.0106 0.0060 'International Tables Vol C Tables 4.2.6.8 and 6.1.1.4'
K K 0.2009 0.2494 'International Tables Vol C Tables 4.2.6.8 and 6.1.1.4'

loop_
_geom_angle_atom_site_label_1
_geom_angle_atom_site_label_2
_geom_angle_atom_site_label_3
_geom_angle
_geom_angle_site_symmetry_1
_geom_angle_site_symmetry_3
_geom_angle_publ_flag
O1 K1 O2 98.55(6) . . ?
O1 K1 O3 88.03(6) . 3_765 ?
O2 K1 O3 86.12(6) . 3_765 ?
O1 K1 O101 110.23(8) . . ?
O2 K1 O101 124.62(7) . . ?
O3 K1 O101 138.97(8) 3_765 . ?
O1 K1 C17 101.02(7) . . ?
O2 K1 C17 26.59(6) . . ?
O3 K1 C17 112.61(7) 3_765 . ?
O101 K1 C17 99.92(8) . . ?
O1 K1 C3 23.57(6) . . ?
O2 K1 C3 98.84(7) . . ?
O3 K1 C3 111.58(7) 3_765 . ?
O101 K1 C3 91.54(8) . . ?
C17 K1 C3 90.77(7) . . ?
O1 K1 C16 80.64(6) . . ?
O2 K1 C16 46.09(6) . . ?
O3 K1 C16 127.38(7) 3_765 . ?
O101 K1 C16 92.52(8) . . ?
C17 K1 C16 25.72(7) . . ?
C3 K1 C16 66.21(7) . . ?
O1 K1 C104 107.41(11) . . ?
O2 K1 C104 103.83(9) . . ?
O3 K1 C104 159.80(10) 3_765 . ?
O101 K1 C104 23.24(10) . . ?
C17 K1 C104 77.87(10) . . ?
C3 K1 C104 84.59(11) . . ?
C16 K1 C104 69.42(9) . . ?
O1 K1 C1 55.29(6) . . ?
O2 K1 C1 54.63(6) . . ?
O3 K1 C1 113.86(6) 3_765 . ?
O101 K1 C1 106.57(7) . . ?
C17 K1 C1 46.42(7) . . ?
C3 K1 C1 45.58(7) . . ?
C16 K1 C1 26.22(6) . . ?
C104 K1 C1 86.01(10) . . ?
O1 K1 K3 107.24(5) . 3_765 ?
O2 K1 K3 45.63(4) . 3_765 ?
O3 K1 K3 43.61(4) 3_765 3_765 ?
O101 K1 K3 142.48(7) . 3_765 ?
C17 K1 K3 70.63(5) . 3_765 ?
C3 K1 K3 123.92(5) . 3_765 ?
C16 K1 K3 91.55(5) . 3_765 ?
C104 K1 K3 136.65(10) . 3_765 ?
C1 K1 K3 92.92(5) . 3_765 ?
O1 K1 K2 46.10(4) . 3_765 ?
O2 K1 K2 105.97(4) . 3_765 ?
O3 K1 K2 44.93(4) 3_765 3_765 ?
O101 K1 K2 128.26(6) . 3_765 ?
C17 K1 K2 126.53(6) . 3_765 ?
C3 K1 K2 68.94(5) . 3_765 ?
C16 K1 K2 118.74(5) . 3_765 ?
C104 K1 K2 142.56(10) . 3_765 ?
C1 K1 K2 93.11(4) . 3_765 ?
K3 K1 K2 80.788(19) 3_765 3_765 ?
O1 K1 K3 21.95(4) . . ?
O2 K1 K3 77.43(4) . . ?
O3 K1 K3 80.76(4) 3_765 . ?
O101 K1 K3 128.13(6) . . ?
C17 K1 K3 84.73(5) . . ?
C3 K1 K3 36.59(5) . . ?
C16 K1 K3 69.92(5) . . ?
C104 K1 K3 118.29(10) . . ?
C1 K1 K3 43.90(4) . . ?
K3 K1 K3 88.066(18) 3_765 . ?
K2 K1 K3 49.287(15) 3_765 . ?
O2 K2 O3 99.08(6) . . ?
O2 K2 O1 87.69(6) . 3_765 ?
O3 K2 O1 86.55(6) . 3_765 ?
O2 K2 O201 103.35(7) . . ?
O3 K2 O201 118.66(7) . . ?
O1 K2 O201 149.62(7) 3_765 . ?
O2 K2 C31 101.32(7) . . ?
O3 K2 C31 26.30(6) . . ?
O1 K2 C31 112.77(7) 3_765 . ?
O201 K2 C31 92.98(8) . . ?
O2 K2 C17 23.85(6) . . ?
O3 K2 C17 99.75(7) . . ?
O1 K2 C17 111.54(7) 3_765 . ?
O201 K2 C17 82.34(7) . . ?
C31 K2 C17 91.39(7) . . ?
O2 K2 C30 81.15(6) . . ?
O3 K2 C30 46.11(6) . . ?
O1 K2 C30 127.75(6) 3_765 . ?
O201 K2 C30 82.29(7) . . ?
C31 K2 C30 25.70(7) . . ?
C17 K2 C30 66.89(7) . . ?
O2 K2 C1 55.45(6) . . ?
O3 K2 C1 55.47(6) . . ?
O1 K2 C1 114.66(6) 3_765 . ?
O201 K2 C1 94.53(7) . . ?
C31 K2 C1 46.76(7) . . ?
C17 K2 C1 45.72(6) . . ?
C30 K2 C1 26.38(6) . . ?
O2 K2 C201 122.81(8) . . ?
O3 K2 C201 101.84(8) . . ?
O1 K2 C201 145.74(8) 3_765 . ?
O201 K2 C201 22.33(8) . . ?
C31 K2 C201 78.80(8) . . ?
C17 K2 C201 99.82(8) . . ?
C30 K2 C201 76.72(8) . . ?
C1 K2 C201 96.90(8) . . ?
O2 K2 K3 45.78(4) . 3_765 ?
O3 K2 K3 106.81(5) . 3_765 ?
O1 K2 K3 45.00(4) 3_765 3_765 ?
O201 K2 K3 129.44(6) . 3_765 ?
C31 K2 K3 126.91(6) . 3_765 ?
C17 K2 K3 68.74(5) . 3_765 ?
C30 K2 K3 119.26(5) . 3_765 ?
C1 K2 K3 93.57(5) . 3_765 ?
C201 K2 K3 150.50(7) . 3_765 ?
O2 K2 K1 107.03(5) . 3_765 ?
O3 K2 K1 45.57(4) . 3_765 ?
O1 K2 K1 43.90(4) 3_765 3_765 ?
O201 K2 K1 147.63(6) . 3_765 ?
C31 K2 K1 70.45(5) . 3_765 ?
C17 K2 K1 124.26(5) . 3_765 ?
C30 K2 K1 91.47(5) . 3_765 ?
C1 K2 K1 93.53(5) . 3_765 ?
C201 K2 K1 125.40(7) . 3_765 ?
K3 K2 K1 81.139(19) 3_765 3_765 ?
O2 K2 K3 78.23(5) . . ?
O3 K2 K3 21.52(4) . . ?
O1 K2 K3 80.49(4) 3_765 . ?
O201 K2 K3 129.17(6) . . ?
C31 K2 K3 39.28(5) . . ?
C17 K2 K3 82.82(5) . . ?
C30 K2 K3 47.28(5) . . ?
C1 K2 K3 44.03(4) . . ?
C201 K2 K3 118.00(7) . . ?
K3 K2 K3 88.342(18) 3_765 . ?
K1 K2 K3 49.548(15) 3_765 . ?
O3 K3 O1 103.98(6) . . ?
O3 K3 O2 87.85(6) . 3_765 ?
O1 K3 O2 87.14(6) . 3_765 ?
O3 K3 O301 104.07(8) . . ?
O1 K3 O301 125.41(8) . . ?
O2 K3 O301 139.49(8) 3_765 . ?
O3 K3 C3 105.76(7) . . ?
O1 K3 C3 26.76(7) . . ?
O2 K3 C3 113.81(7) 3_765 . ?
O301 K3 C3 100.16(9) . . ?
O3 K3 C31 24.31(6) . . ?
O1 K3 C31 103.60(7) . . ?
O2 K3 C31 112.15(7) 3_765 . ?
O301 K3 C31 85.31(8) . . ?
C3 K3 C31 94.41(7) . . ?
O3 K3 C2 84.53(6) . . ?
O1 K3 C2 47.31(6) . . ?
O2 K3 C2 129.46(7) 3_765 . ?
O301 K3 C2 90.58(8) . . ?
C3 K3 C2 26.38(7) . . ?
C31 K3 C2 69.05(7) . . ?
O3 K3 C1 57.87(6) . . ?
O1 K3 C1 57.56(6) . . ?
O2 K3 C1 115.76(6) 3_765 . ?
O301 K3 C1 103.02(8) . . ?
C3 K3 C1 48.55(7) . . ?
C31 K3 C1 47.25(7) . . ?
C2 K3 C1 27.56(6) . . ?
O3 K3 C304 125.65(10) . . ?
O1 K3 C304 111.11(11) . . ?
O2 K3 C304 132.79(11) 3_765 . ?
O301 K3 C304 21.77(11) . . ?
C3 K3 C304 90.09(12) . . ?
C31 K3 C304 105.37(10) . . ?
C2 K3 C304 89.93(12) . . ?
C1 K3 C304 110.57(11) . . ?
O3 K3 C20 97.10(7) . 3_765 ?
O1 K3 C20 137.86(7) . 3_765 ?
O2 K3 C20 57.35(7) 3_765 3_765 ?
O301 K3 C20 82.57(8) . 3_765 ?
C3 K3 C20 155.42(8) . 3_765 ?
C31 K3 C20 110.16(8) . 3_765 ?
C2 K3 C20 173.15(7) . 3_765 ?
C1 K3 C20 154.95(8) . 3_765 ?
C304 K3 C20 83.71(12) . 3_765 ?
O3 K3 C30 43.08(6) . . ?
O1 K3 C30 83.47(6) . . ?
O2 K3 C30 124.53(6) 3_765 . ?
O301 K3 C30 86.36(8) . . ?
C3 K3 C30 70.69(7) . . ?
C31 K3 C30 23.98(6) . . ?
C2 K3 C30 45.08(6) . . ?
C1 K3 C30 25.98(6) . . ?
C304 K3 C30 101.23(10) . . ?
C20 K3 C30 133.84(7) 3_765 . ?
O3 K3 K2 110.55(5) . 3_765 ?
O1 K3 K2 46.34(4) . 3_765 ?
O2 K3 K2 43.86(4) 3_765 3_765 ?
O301 K3 K2 145.37(7) . 3_765 ?
C3 K3 K2 71.60(6) . 3_765 ?
C31 K3 K2 128.07(5) . 3_765 ?
C2 K3 K2 93.48(5) . 3_765 ?
C1 K3 K2 96.11(5) . 3_765 ?
C304 K3 K2 123.76(9) . 3_765 ?
C20 K3 K2 92.18(5) 3_765 3_765 ?
C30 K3 K2 119.90(5) . 3_765 ?
C3 O1 K1 105.63(16) . . ?
C3 O1 K3 90.84(15) . . ?
K1 O1 K3 136.45(8) . . ?
C3 O1 K2 157.44(17) . 3_765 ?
K1 O1 K2 89.99(6) . 3_765 ?
K3 O1 K2 88.66(6) . 3_765 ?
C17 O2 K2 104.52(16) . . ?
C17 O2 K1 89.98(15) . . ?
K2 O2 K1 142.16(8) . . ?
C17 O2 K3 156.61(17) . 3_765 ?
K2 O2 K3 90.36(6) . 3_765 ?
K1 O2 K3 88.98(6) . 3_765 ?
C31 O3 K3 103.00(15) . . ?
C31 O3 K2 92.31(15) . . ?
K3 O3 K2 136.37(8) . . ?
C31 O3 K1 157.77(17) . 3_765 ?
K3 O3 K1 90.72(6) . 3_765 ?
K2 O3 K1 89.51(6) . 3_765 ?
C16 C1 C30 112.7(2) . . ?
C16 C1 C2 111.6(2) . . ?
C30 C1 C2 113.0(2) . . ?
C16 C1 K3 157.84(17) . . ?
C30 C1 K3 83.88(13) . . ?
C2 C1 K3 72.15(13) . . ?
C16 C1 K2 82.38(14) . . ?
C30 C1 K2 71.25(13) . . ?
C2 C1 K2 160.32(16) . . ?
K3 C1 K2 89.72(6) . . ?
C16 C1 K1 69.91(13) . . ?
C30 C1 K1 159.78(17) . . ?
C2 C1 K1 82.73(14) . . ?
K3 C1 K1 89.47(6) . . ?
K2 C1 K1 89.69(6) . . ?
C15 C2 C3 119.1(2) . . ?
C15 C2 C1 120.1(2) . . ?
C3 C2 C1 120.7(2) . . ?
C15 C2 K3 127.40(18) . . ?
C3 C2 K3 65.97(14) . . ?
C1 C2 K3 80.29(13) . . ?
O1 C3 C2 121.4(2) . . ?
O1 C3 C4 120.7(2) . . ?
C2 C3 C4 117.9(2) . . ?
O1 C3 K3 62.41(13) . . ?
C2 C3 K3 87.65(16) . . ?
C4 C3 K3 120.50(18) . . ?
O1 C3 K1 50.81(13) . . ?
C2 C3 K1 96.54(16) . . ?
C4 C3 K1 123.42(18) . . ?
K3 C3 K1 103.13(8) . . ?
C9 C4 C3 119.2(3) . . ?
C9 C4 C5 120.2(3) . . ?
C3 C4 C5 120.6(2) . . ?
C6 C5 C8 106.6(3) . . ?
C6 C5 C7 110.2(3) . . ?
C8 C5 C7 107.5(3) . . ?
C6 C5 C4 111.2(3) . . ?
C8 C5 C4 112.5(3) . . ?
C7 C5 C4 108.7(3) . . ?
C4 C9 C10 123.4(3) . . ?
C15 C10 C9 116.8(3) . . ?
C15 C10 C11 123.0(3) . . ?
C9 C10 C11 120.1(3) . . ?
C13 C11 C14 107.8(3) . . ?
C13 C11 C12 108.1(3) . . ?
C14 C11 C12 108.8(3) . . ?
C13 C11 C10 112.2(2) . . ?
C14 C11 C10 108.6(3) . . ?
C12 C11 C10 111.1(3) . . ?
C10 C15 C2 123.4(3) . . ?
C29 C16 C17 119.4(2) . . ?
C29 C16 C1 120.5(2) . . ?
C17 C16 C1 120.1(2) . . ?
C29 C16 K1 124.79(18) . . ?
C17 C16 K1 63.09(14) . . ?
C1 C16 K1 83.88(14) . . ?
O2 C17 C16 121.7(2) . . ?
O2 C17 C18 120.5(2) . . ?
C16 C17 C18 117.8(2) . . ?
O2 C17 K1 63.42(14) . . ?
C16 C17 K1 91.19(16) . . ?
C18 C17 K1 115.46(18) . . ?
O2 C17 K2 51.63(13) . . ?
C16 C17 K2 96.24(16) . . ?
C18 C17 K2 123.19(18) . . ?
K1 C17 K2 107.11(8) . . ?
C23 C18 C17 119.0(2) . . ?
C23 C18 C19 120.6(2) . . ?
C17 C18 C19 120.4(2) . . ?
C20 C19 C21 111.0(3) . . ?
C20 C19 C22 107.0(3) . . ?
C21 C19 C22 106.4(3) . . ?
C20 C19 C18 109.4(2) . . ?
C21 C19 C18 110.5(2) . . ?
C22 C19 C18 112.5(2) . . ?
C19 C20 K3 100.11(18) . 3_765 ?
C18 C23 C24 123.5(2) . . ?
C29 C24 C23 116.6(2) . . ?
C29 C24 C25 123.5(3) . . ?
C23 C24 C25 119.8(2) . . ?
C27 C25 C28 108.0(3) . . ?
C27 C25 C26 108.0(3) . . ?
C28 C25 C26 109.3(3) . . ?
C27 C25 C24 112.7(2) . . ?
C28 C25 C24 108.0(3) . . ?
C26 C25 C24 110.8(3) . . ?
C24 C29 C16 123.6(3) . . ?
C43 C30 C31 118.8(2) . . ?
C43 C30 C1 120.7(2) . . ?
C31 C30 C1 120.5(2) . . ?
C43 C30 K2 126.54(17) . . ?
C31 C30 K2 64.06(14) . . ?
C1 C30 K2 82.37(14) . . ?
C43 C30 K3 142.44(18) . . ?
C31 C30 K3 62.19(14) . . ?
C1 C30 K3 70.14(13) . . ?
K2 C30 K3 89.08(6) . . ?
O3 C31 C30 121.7(2) . . ?
O3 C31 C32 120.4(2) . . ?
C30 C31 C32 117.8(2) . . ?
O3 C31 K2 61.40(13) . . ?
C30 C31 K2 90.24(16) . . ?
C32 C31 K2 118.09(17) . . ?
O3 C31 K3 52.69(13) . . ?
C30 C31 K3 93.83(16) . . ?
C32 C31 K3 125.58(17) . . ?
K2 C31 K3 103.62(8) . . ?
C37 C32 C31 119.5(2) . . ?
C37 C32 C33 119.6(2) . . ?
C31 C32 C33 120.9(2) . . ?
C35 C33 C34 107.2(2) . . ?
C35 C33 C32 113.0(2) . . ?
C34 C33 C32 109.5(2) . . ?
C35 C33 C36 106.7(3) . . ?
C34 C33 C36 110.3(2) . . ?
C32 C33 C36 110.1(2) . . ?
C32 C37 C38 123.2(3) . . ?
C43 C38 C37 116.3(2) . . ?
C43 C38 C39 123.6(3) . . ?
C37 C38 C39 119.9(3) . . ?
C40 C39 C38 112.6(2) . . ?
C40 C39 C42 108.6(3) . . ?
C38 C39 C42 108.0(2) . . ?
C40 C39 C41 107.8(3) . . ?
C38 C39 C41 110.7(3) . . ?
C42 C39 C41 109.0(3) . . ?
C38 C43 C30 124.1(3) . . ?
C201 O201 C204 107.8(3) . . ?
C201 O201 K2 111.2(2) . . ?
C204 O201 K2 125.3(2) . . ?
O201 C201 C202 104.6(3) . . ?
O201 C201 K2 46.46(16) . . ?
C202 C201 K2 150.6(3) . . ?
C201 C202 C203 102.5(3) . . ?
C202 C203 C204 103.8(3) . . ?
O201 C204 C203 107.0(3) . . ?
C304 O301 C301 109.6(3) . . ?
C304 O301 K3 113.0(3) . . ?
C301 O301 K3 121.0(2) . . ?
O301 C301 C302 107.1(4) . . ?
C303 C302 C301 103.3(4) . . ?
C304 C303 C302 109.9(5) . . ?
O301 C304 C303 108.2(5) . . ?
O301 C304 K3 45.2(2) . . ?
C303 C304 K3 127.1(5) . . ?
C104 O101 C101 104.8(3) . . ?
C104 O101 K1 106.4(2) . . ?
C101 O101 K1 136.1(3) . . ?
O101 C101 C102 103.3(4) . . ?
O101 C104 C103 106.7(4) . . ?
O101 C104 K1 50.41(19) . . ?
C103 C104 K1 113.7(4) . . ?
C104 C103 C102 106.0(5) . . ?
C103 C102 C101 103.2(4) . . ?
C404 C403 O401 107.9(9) . . ?
C402 C401 O401 105.7(11) . . ?
C401 C402 C404 106.9(10) . . ?
C401 O401 C403 98.7(10) . . ?
C403 C404 C402 107.6(11) . . ?

loop_
_geom_bond_atom_site_label_1
_geom_bond_atom_site_label_2
_geom_bond_distance
_geom_bond_site_symmetry_2
_geom_bond_publ_flag
K1 O1 2.570(2) . ?
K1 O2 2.635(2) . ?
K1 O3 2.6468(19) 3_765 ?
K1 O101 2.753(3) . ?
K1 C17 2.946(3) . ?
K1 C3 3.194(3) . ?
K1 C16 3.303(3) . ?
K1 C104 3.428(5) . ?
K1 C1 3.497(3) . ?
K1 K3 3.7000(9) 3_765 ?
K1 K2 3.7065(9) 3_765 ?
K1 K3 4.8108(9) . ?
K2 O2 2.557(2) . ?
K2 O3 2.618(2) . ?
K2 O1 2.6708(19) 3_765 ?
K2 O201 2.716(2) . ?
K2 C31 2.979(3) . ?
K2 C17 3.157(3) . ?
K2 C30 3.313(3) . ?
K2 C1 3.467(3) . ?
K2 C201 3.493(4) . ?
K2 K3 3.6906(9) 3_765 ?
K2 K1 3.7065(9) 3_765 ?
K2 K3 4.7997(9) . ?
K3 O3 2.552(2) . ?
K3 O1 2.610(2) . ?
K3 O2 2.6452(19) 3_765 ?
K3 O301 2.688(3) . ?
K3 C3 2.945(3) . ?
K3 C31 3.127(3) . ?
K3 C2 3.222(3) . ?
K3 C1 3.336(3) . ?
K3 C304 3.486(6) . ?
K3 C20 3.516(3) 3_765 ?
K3 C30 3.527(3) . ?
K3 K2 3.6906(9) 3_765 ?
O1 C3 1.326(3) . ?
O1 K2 2.6708(19) 3_765 ?
O2 C17 1.319(3) . ?
O2 K3 2.6452(19) 3_765 ?
O3 C31 1.321(3) . ?
O3 K1 2.6468(19) 3_765 ?
C1 C16 1.554(4) . ?
C1 C30 1.554(4) . ?
C1 C2 1.566(4) . ?
C2 C15 1.402(4) . ?
C2 C3 1.433(4) . ?
C3 C4 1.442(4) . ?
C4 C9 1.395(4) . ?
C4 C5 1.546(4) . ?
C5 C6 1.538(5) . ?
C5 C8 1.540(5) . ?
C5 C7 1.541(5) . ?
C9 C10 1.396(4) . ?
C10 C15 1.390(4) . ?
C10 C11 1.542(4) . ?
C11 C13 1.531(5) . ?
C11 C14 1.533(5) . ?
C11 C12 1.540(5) . ?
C16 C29 1.397(4) . ?
C16 C17 1.434(4) . ?
C17 C18 1.445(4) . ?
C18 C23 1.393(4) . ?
C18 C19 1.543(4) . ?
C19 C20 1.530(5) . ?
C19 C21 1.531(4) . ?
C19 C22 1.541(4) . ?
C20 K3 3.516(3) 3_765 ?
C23 C24 1.403(4) . ?
C24 C29 1.384(4) . ?
C24 C25 1.538(4) . ?
C25 C27 1.511(5) . ?
C25 C28 1.526(5) . ?
C25 C26 1.527(5) . ?
C30 C43 1.396(4) . ?
C30 C31 1.437(4) . ?
C31 C32 1.444(4) . ?
C32 C37 1.391(4) . ?
C32 C33 1.548(4) . ?
C33 C35 1.539(4) . ?
C33 C34 1.543(4) . ?
C33 C36 1.548(4) . ?
C37 C38 1.405(4) . ?
C38 C43 1.392(4) . ?
C38 C39 1.535(4) . ?
C39 C40 1.530(4) . ?
C39 C42 1.537(5) . ?
C39 C41 1.543(4) . ?
O201 C201 1.424(5) . ?
O201 C204 1.426(4) . ?
C201 C202 1.491(6) . ?
C202 C203 1.504(6) . ?
C203 C204 1.516(5) . ?
O301 C304 1.405(6) . ?
O301 C301 1.424(5) . ?
C301 C302 1.505(6) . ?
C302 C303 1.481(8) . ?
C303 C304 1.405(9) . ?
O101 C104 1.409(5) . ?
O101 C101 1.423(5) . ?
C101 C102 1.564(7) . ?
C104 C103 1.427(7) . ?
C103 C102 1.482(8) . ?
C403 C404 1.143(15) . ?
C403 O401 1.585(12) . ?
C401 C402 1.354(17) . ?
C401 O401 1.432(16) . ?
C402 C404 1.403(17) . ?

_journal_paper_doi 10.1021/ic991309q
